data_7124895
loop_
_publ_author_name
'Jiang, Chongguo'
'Xiong, Zhiling'
'Jin, Shengfei'
'Gao, Peng'
'Tang, Yingzhan'
'Wang, Yanshi'
'Du, Chuan'
'Wang, Xiaoyu'
'Liu, Yang'
'Lin, Bin'
'Liu, Yongxiang'
'Cheng, Maosheng'

_publ_section_title
;
 A Au(i)-catalyzed hydrogen bond-directed tandem strategy to synthesize
 indeno-chromen-4-one and indeno-quinolin-4-one derivatives.
;
_journal_issue 77
_journal_name_full 'Chemical communications (Cambridge, England)'
_journal_page_first 11516
_journal_page_last 11519
_journal_paper_doi 10.1039/c6cc05391b
_journal_volume 52
_journal_year 2016
_chemical_formula_moiety 'C19 H16 O3'
_chemical_formula_sum 'C19 H16 O3'
_chemical_formula_weight 292.32
_space_group_crystal_system triclinic
_space_group_IT_number 2
_space_group_name_Hall '-P 1'
_space_group_name_H-M_alt 'P -1'
_atom_sites_solution_hydrogens geom
_atom_sites_solution_primary iterative
_audit_creation_date 2015-07-29
_audit_creation_method
;
Olex2 1.2
(compiled 2015.01.26 svn.r3150 for OlexSys, GUI svn.r4998)
;
_audit_update_record
;
2016-06-28 deposited with the CCDC.
2016-08-12 downloaded from the CCDC.
;
_cell_angle_alpha 67.824(9)
_cell_angle_beta 77.107(7)
_cell_angle_gamma 79.532(7)
_cell_formula_units_Z 2
_cell_length_a 7.0903(5)
_cell_length_b 10.2299(10)
_cell_length_c 11.0836(10)
_cell_measurement_reflns_used 1672
_cell_measurement_temperature 180.01(10)
_cell_measurement_theta_max 29.2110
_cell_measurement_theta_min 3.8350
_cell_volume 721.45(12)
_computing_cell_refinement
;
CrysAlisPro, Agilent Technologies,
Version 1.171.36.32 (release 02-08-2013 CrysAlis171 .NET)
(compiled Aug  2 2013,16:46:58)
;
_computing_data_collection
;
CrysAlisPro, Agilent Technologies,
Version 1.171.36.32 (release 02-08-2013 CrysAlis171 .NET)
(compiled Aug  2 2013,16:46:58)
;
_computing_data_reduction
;
CrysAlisPro, Agilent Technologies,
Version 1.171.36.32 (release 02-08-2013 CrysAlis171 .NET)
(compiled Aug  2 2013,16:46:58)
;
_computing_molecular_graphics 'Olex2 (Dolomanov et al., 2009)'
_computing_publication_material 'Olex2 (Dolomanov et al., 2009)'
_computing_structure_refinement 'ShelXL (Sheldrick, 2008)'
_computing_structure_solution
;
Superflip (Palatinus & Chapuis, 2007;Palatinus & van der Lee, 2008;
Palatinus et al., 2012)
;
_diffrn_ambient_temperature 180.01(10)
_diffrn_detector_area_resol_mean 10.3914
_diffrn_measured_fraction_theta_full 0.994
_diffrn_measured_fraction_theta_max 0.991
_diffrn_measurement_details
;
#__ type_ start__ end____ width___ exp.time_
  1 omega   35.00   99.00   1.0000    3.0000
omega____ theta____ kappa____ phi______ frames
    -       10.7017 -178.0000  150.0000 64

#__ type_ start__ end____ width___ exp.time_
  2 omega  -79.00   18.00   1.0000    3.0000
omega____ theta____ kappa____ phi______ frames
    -      -11.7954  -57.0000  150.0000 97

#__ type_ start__ end____ width___ exp.time_
  3 omega  -40.00   59.00   1.0000    3.0000
omega____ theta____ kappa____ phi______ frames
    -      -11.7954   57.0000  -60.0000 99
;
_diffrn_measurement_device_type 'SuperNova, Dual, Cu at zero, Atlas'
_diffrn_measurement_method '\w scans'
_diffrn_orient_matrix_UB_11 0.0187120000
_diffrn_orient_matrix_UB_12 0.0597537000
_diffrn_orient_matrix_UB_13 0.0114730000
_diffrn_orient_matrix_UB_21 0.0212313000
_diffrn_orient_matrix_UB_22 0.0366402000
_diffrn_orient_matrix_UB_23 -0.0691792000
_diffrn_orient_matrix_UB_31 -0.0992738000
_diffrn_orient_matrix_UB_32 0.0275557000
_diffrn_orient_matrix_UB_33 -0.0002567000
_diffrn_radiation_monochromator mirror
_diffrn_radiation_type MoK\a
_diffrn_radiation_wavelength 0.71073
_diffrn_reflns_av_R_equivalents 0.0237
_diffrn_reflns_av_unetI/netI 0.0459
_diffrn_reflns_Laue_measured_fraction_full 0.994
_diffrn_reflns_Laue_measured_fraction_max 0.991
_diffrn_reflns_limit_h_max 8
_diffrn_reflns_limit_h_min -7
_diffrn_reflns_limit_k_max 12
_diffrn_reflns_limit_k_min -10
_diffrn_reflns_limit_l_max 13
_diffrn_reflns_limit_l_min -12
_diffrn_reflns_number 4530
_diffrn_reflns_point_group_measured_fraction_full 0.994
_diffrn_reflns_point_group_measured_fraction_max 0.991
_diffrn_reflns_theta_full 25.242
_diffrn_reflns_theta_max 26.021
_diffrn_reflns_theta_min 3.289
_diffrn_source 'SuperNova (Mo) X-ray Source'
_exptl_absorpt_coefficient_mu 0.090
_exptl_absorpt_correction_T_max 1.00000
_exptl_absorpt_correction_T_min 0.44010
_exptl_absorpt_correction_type multi-scan
_exptl_absorpt_process_details
;
CrysAlisPro, Agilent Technologies,
Version 1.171.36.32 (release 02-08-2013 CrysAlis171 .NET)
(compiled Aug  2 2013,16:46:58)
Empirical absorption correction using spherical harmonics,
 implemented in SCALE3 ABSPACK scaling algorithm.
;
_exptl_crystal_density_diffrn 1.346
_exptl_crystal_F_000 308
_exptl_crystal_size_max 0.1
_exptl_crystal_size_mid 0.1
_exptl_crystal_size_min 0.05
_refine_diff_density_max 0.568
_refine_diff_density_min -0.276
_refine_diff_density_rms 0.052
_refine_ls_extinction_method none
_refine_ls_goodness_of_fit_ref 1.100
_refine_ls_hydrogen_treatment constr
_refine_ls_matrix_type full
_refine_ls_number_parameters 202
_refine_ls_number_reflns 2826
_refine_ls_number_restraints 0
_refine_ls_restrained_S_all 1.100
_refine_ls_R_factor_all 0.0736
_refine_ls_R_factor_gt 0.0538
_refine_ls_shift/su_max 0.000
_refine_ls_shift/su_mean 0.000
_refine_ls_structure_factor_coef Fsqd
_refine_ls_weighting_details 'w=1/[\s^2^(Fo^2^)+(0.0536P)^2^+0.4260P] where P=(Fo^2^+2Fc^2^)/3'
_refine_ls_weighting_scheme calc
_refine_ls_wR_factor_gt 0.1363
_refine_ls_wR_factor_ref 0.1531
_reflns_Friedel_coverage 0.000
_reflns_number_gt 2113
_reflns_number_total 2826
_reflns_threshold_expression 'I > 2\s(I)'
_cod_data_source_file c6cc05391b2.cif
_cod_data_source_block exp_5651
_cod_database_code 7124895
_shelxl_version_number 2014-3
_chemical_oxdiff_formula 'C1 H1 O1'
_shelx_space_group_comment
;
The symmetry employed for this shelxl refinement is uniquely defined
by the following loop, which should always be used as a source of
symmetry information in preference to the above space-group names.
They are only intended as comments.
;
_shelx_estimated_absorpt_t_max 0.995
_shelx_estimated_absorpt_t_min 0.991
_reflns_odcompleteness_completeness 99.09
_reflns_odcompleteness_iscentric 1
_reflns_odcompleteness_theta 25.97
_olex2_refinement_description
;
1. Fixed Uiso
 At 1.2 times of:
  All C(H) groups
 At 1.5 times of:
  All C(H,H,H) groups
2.a Ternary CH refined with riding coordinates:
 C8(H8)
2.b Aromatic/amide H refined with riding coordinates:
 C3(H3), C4(H4), C5(H5), C6(H6), C12(H12), C14(H14)
2.c Idealised Me refined as rotating group:
 C17(H17A,H17B,H17C), C18(H18A,H18B,H18C), C19(H19A,H19B,H19C)
;
_olex2_submission_special_instructions 'No special instructions were received'

loop_
_space_group_symop_operation_xyz
'x, y, z'
'-x, -y, -z'

loop_
_atom_site_label
_atom_site_type_symbol
_atom_site_fract_x
_atom_site_fract_y
_atom_site_fract_z
_atom_site_U_iso_or_equiv
_atom_site_adp_type
_atom_site_occupancy
_atom_site_site_symmetry_order
_atom_site_calc_flag
_atom_site_refinement_flags_posn
C1 C 0.2079(3) 0.7020(2) 0.3724(2) 0.0226(5) Uani 1 1 d .
C2 C 0.1834(3) 0.8562(2) 0.3129(2) 0.0241(5) Uani 1 1 d .
C3 C 0.1604(3) 0.9627(2) 0.3652(2) 0.0295(5) Uani 1 1 d .
H3 H 0.1538 0.9409 0.4572 0.035 Uiso 1 1 calc R
C4 C 0.1474(4) 1.1024(2) 0.2788(2) 0.0340(6) Uani 1 1 d .
H4 H 0.1303 1.1775 0.3122 0.041 Uiso 1 1 calc R
C5 C 0.1592(4) 1.1337(2) 0.1447(2) 0.0365(6) Uani 1 1 d .
H5 H 0.1522 1.2300 0.0871 0.044 Uiso 1 1 calc R
C6 C 0.1809(4) 1.0261(2) 0.0930(2) 0.0342(6) Uani 1 1 d .
H6 H 0.1894 1.0481 0.0008 0.041 Uiso 1 1 calc R
C7 C 0.1900(3) 0.8874(2) 0.1781(2) 0.0265(5) Uani 1 1 d .
C8 C 0.2114(3) 0.7523(2) 0.1478(2) 0.0281(5) Uani 1 1 d .
H8 H 0.0918 0.7466 0.1171 0.034 Uiso 1 1 calc R
C9 C 0.2243(3) 0.6387(2) 0.2831(2) 0.0239(5) Uani 1 1 d .
C10 C 0.2420(3) 0.4865(2) 0.3235(2) 0.0255(5) Uani 1 1 d .
C11 C 0.2601(3) 0.4142(2) 0.4648(2) 0.0242(5) Uani 1 1 d .
C12 C 0.2930(3) 0.2662(2) 0.5187(2) 0.0283(5) Uani 1 1 d .
H12 H 0.3016 0.2120 0.4641 0.034 Uiso 1 1 calc R
C13 C 0.3134(3) 0.1967(2) 0.6500(2) 0.0302(5) Uani 1 1 d .
C14 C 0.3031(3) 0.2797(2) 0.7274(2) 0.0310(5) Uani 1 1 d .
H14 H 0.3212 0.2331 0.8168 0.037 Uiso 1 1 calc R
C15 C 0.2680(3) 0.4259(2) 0.6803(2) 0.0277(5) Uani 1 1 d .
C16 C 0.2469(3) 0.4909(2) 0.5476(2) 0.0237(5) Uani 1 1 d .
C17 C 0.3541(4) 0.6787(3) -0.0343(2) 0.0426(7) Uani 1 1 d .
H17A H 0.3349 0.5795 0.0192 0.064 Uiso 1 1 calc GR
H17B H 0.4718 0.6823 -0.1012 0.064 Uiso 1 1 calc GR
H17C H 0.2414 0.7247 -0.0782 0.064 Uiso 1 1 calc GR
C18 C 0.3411(4) 0.0368(2) 0.7090(3) 0.0385(6) Uani 1 1 d .
H18A H 0.2146 0.0010 0.7511 0.058 Uiso 1 1 calc GR
H18B H 0.4265 0.0074 0.7752 0.058 Uiso 1 1 calc GR
H18C H 0.4003 -0.0020 0.6391 0.058 Uiso 1 1 calc GR
C19 C 0.2522(4) 0.5121(3) 0.7666(2) 0.0368(6) Uani 1 1 d .
H19A H 0.1153 0.5461 0.7893 0.055 Uiso 1 1 calc GR
H19B H 0.3275 0.5934 0.7191 0.055 Uiso 1 1 calc GR
H19C H 0.3034 0.4529 0.8476 0.055 Uiso 1 1 calc GR
O1 O 0.2136(2) 0.63774(15) 0.50207(14) 0.0248(4) Uani 1 1 d .
O2 O 0.2441(3) 0.41943(16) 0.25074(15) 0.0345(4) Uani 1 1 d .
O3 O 0.3751(3) 0.75136(18) 0.04899(16) 0.0381(5) Uani 1 1 d .

loop_
_atom_site_aniso_label
_atom_site_aniso_U_11
_atom_site_aniso_U_22
_atom_site_aniso_U_33
_atom_site_aniso_U_23
_atom_site_aniso_U_13
_atom_site_aniso_U_12
C1 0.0205(11) 0.0246(11) 0.0219(11) -0.0076(9) -0.0018(9) -0.0036(9)
C2 0.0216(11) 0.0234(11) 0.0264(11) -0.0082(9) -0.0018(9) -0.0039(9)
C3 0.0297(13) 0.0288(12) 0.0323(12) -0.0145(10) -0.0047(10) -0.0012(10)
C4 0.0350(14) 0.0246(12) 0.0463(15) -0.0162(11) -0.0078(12) -0.0031(10)
C5 0.0399(15) 0.0227(12) 0.0417(15) -0.0042(10) -0.0074(12) -0.0057(11)
C6 0.0407(15) 0.0286(12) 0.0281(12) -0.0041(10) -0.0051(11) -0.0049(11)
C7 0.0272(12) 0.0253(11) 0.0265(12) -0.0090(9) -0.0018(9) -0.0050(10)
C8 0.0312(13) 0.0268(12) 0.0244(11) -0.0086(9) -0.0007(10) -0.0040(10)
C9 0.0230(12) 0.0258(11) 0.0240(11) -0.0104(9) -0.0017(9) -0.0042(9)
C10 0.0241(12) 0.0249(11) 0.0274(12) -0.0098(9) -0.0011(9) -0.0054(9)
C11 0.0185(11) 0.0252(11) 0.0277(12) -0.0075(9) -0.0024(9) -0.0052(9)
C12 0.0239(12) 0.0267(12) 0.0341(13) -0.0103(10) -0.0035(10) -0.0046(9)
C13 0.0215(12) 0.0276(12) 0.0345(13) -0.0033(10) -0.0038(10) -0.0037(10)
C14 0.0279(13) 0.0333(13) 0.0259(12) -0.0020(10) -0.0057(10) -0.0060(10)
C15 0.0207(12) 0.0341(12) 0.0261(11) -0.0079(10) -0.0023(9) -0.0059(10)
C16 0.0199(11) 0.0240(11) 0.0258(11) -0.0072(9) -0.0026(9) -0.0041(9)
C17 0.0606(19) 0.0385(14) 0.0294(13) -0.0178(11) -0.0028(13) 0.0005(13)
C18 0.0348(15) 0.0287(13) 0.0422(15) -0.0012(11) -0.0065(12) -0.0043(11)
C19 0.0419(15) 0.0445(15) 0.0255(12) -0.0124(11) -0.0077(11) -0.0055(12)
O1 0.0282(9) 0.0234(8) 0.0228(8) -0.0076(6) -0.0044(6) -0.0040(6)
O2 0.0498(11) 0.0281(9) 0.0302(9) -0.0150(7) -0.0037(8) -0.0084(8)
O3 0.0403(11) 0.0455(10) 0.0293(9) -0.0172(8) 0.0024(8) -0.0077(8)

loop_
_atom_type_symbol
_atom_type_description
_atom_type_scat_dispersion_real
_atom_type_scat_dispersion_imag
_atom_type_scat_source
C C 0.0033 0.0016 'International Tables Vol C Tables 4.2.6.8 and 6.1.1.4'
H H 0.0000 0.0000 'International Tables Vol C Tables 4.2.6.8 and 6.1.1.4'
O O 0.0106 0.0060 'International Tables Vol C Tables 4.2.6.8 and 6.1.1.4'

loop_
_geom_angle_atom_site_label_1
_geom_angle_atom_site_label_2
_geom_angle_atom_site_label_3
_geom_angle
C9 C1 C2 112.25(19)
O1 C1 C2 120.82(18)
O1 C1 C9 126.9(2)
C3 C2 C1 132.4(2)
C3 C2 C7 121.5(2)
C7 C2 C1 106.15(18)
C2 C3 H3 121.1
C2 C3 C4 117.8(2)
C4 C3 H3 121.1
C3 C4 H4 119.6
C5 C4 C3 120.9(2)
C5 C4 H4 119.6
C4 C5 H5 119.5
C4 C5 C6 121.0(2)
C6 C5 H5 119.5
C5 C6 H6 120.7
C7 C6 C5 118.6(2)
C7 C6 H6 120.7
C2 C7 C8 110.73(19)
C6 C7 C2 120.2(2)
C6 C7 C8 129.1(2)
C7 C8 H8 109.8
C7 C8 C9 101.76(17)
C9 C8 H8 109.8
O3 C8 C7 109.55(19)
O3 C8 H8 109.8
O3 C8 C9 115.70(18)
C1 C9 C8 109.05(18)
C1 C9 C10 120.7(2)
C10 C9 C8 130.20(19)
C9 C10 C11 112.81(18)
O2 C10 C9 125.2(2)
O2 C10 C11 121.9(2)
C12 C11 C10 120.6(2)
C16 C11 C10 121.39(19)
C16 C11 C12 118.0(2)
C11 C12 H12 119.2
C13 C12 C11 121.5(2)
C13 C12 H12 119.2
C12 C13 C14 117.9(2)
C12 C13 C18 121.3(2)
C14 C13 C18 120.8(2)
C13 C14 H14 118.4
C15 C14 C13 123.2(2)
C15 C14 H14 118.4
C14 C15 C16 116.7(2)
C14 C15 C19 122.1(2)
C16 C15 C19 121.2(2)
C11 C16 C15 122.7(2)
O1 C16 C11 121.59(18)
O1 C16 C15 115.73(19)
H17A C17 H17B 109.5
H17A C17 H17C 109.5
H17B C17 H17C 109.5
O3 C17 H17A 109.5
O3 C17 H17B 109.5
O3 C17 H17C 109.5
C13 C18 H18A 109.5
C13 C18 H18B 109.5
C13 C18 H18C 109.5
H18A C18 H18B 109.5
H18A C18 H18C 109.5
H18B C18 H18C 109.5
C15 C19 H19A 109.5
C15 C19 H19B 109.5
C15 C19 H19C 109.5
H19A C19 H19B 109.5
H19A C19 H19C 109.5
H19B C19 H19C 109.5
C1 O1 C16 116.26(16)
C8 O3 C17 113.3(2)

loop_
_geom_bond_atom_site_label_1
_geom_bond_atom_site_label_2
_geom_bond_distance
C1 C2 1.456(3)
C1 C9 1.348(3)
C1 O1 1.343(2)
C2 C3 1.386(3)
C2 C7 1.397(3)
C3 H3 0.9500
C3 C4 1.388(3)
C4 H4 0.9500
C4 C5 1.384(3)
C5 H5 0.9500
C5 C6 1.392(3)
C6 H6 0.9500
C6 C7 1.375(3)
C7 C8 1.516(3)
C8 H8 1.0000
C8 C9 1.522(3)
C8 O3 1.408(3)
C9 C10 1.438(3)
C10 C11 1.482(3)
C10 O2 1.236(3)
C11 C12 1.398(3)
C11 C16 1.395(3)
C12 H12 0.9500
C12 C13 1.385(3)
C13 C14 1.401(3)
C13 C18 1.509(3)
C14 H14 0.9500
C14 C15 1.380(3)
C15 C16 1.397(3)
C15 C19 1.503(3)
C16 O1 1.385(2)
C17 H17A 0.9800
C17 H17B 0.9800
C17 H17C 0.9800
C17 O3 1.430(3)
C18 H18A 0.9800
C18 H18B 0.9800
C18 H18C 0.9800
C19 H19A 0.9800
C19 H19B 0.9800
C19 H19C 0.9800
